data_7057032
loop_
_publ_author_name
'Chu, Xiao-Ya'
'Zhang, Hong-Xia'
'Chang, Yi-Xin'
'Nie, Yao-Yao'
'Cui, Jian-Zhong'
'Gao, Hong-Ling'

_publ_section_title
;
 A series of Ln2 complexes based on an 8-hydroxyquinoline derivative: slow
 magnetization relaxation and photo-luminescence properties
;
_journal_issue 8
_journal_name_full 'New Journal of Chemistry'
_journal_page_first 5688
_journal_paper_doi 10.1039/C7NJ04942K
_journal_volume 42
_journal_year 2018
_chemical_formula_moiety 'C52 H24 Br2 F24 Lu2 N4 O10'
_chemical_formula_sum 'C52 H24 Br2 F24 Lu2 N4 O10'
_chemical_formula_weight 1830.51
_space_group_crystal_system monoclinic
_space_group_IT_number 14
_space_group_name_Hall '-P 2yn'
_space_group_name_H-M_alt 'P 1 21/n 1'
_symmetry_space_group_name_Hall '-P 2yn'
_symmetry_space_group_name_H-M 'P 1 21/n 1'
_atom_sites_solution_hydrogens geom
_atom_sites_solution_primary direct
_audit_creation_date 2018-01-30
_audit_creation_method
;
Olex2 1.2
(compiled 2017.03.28 svn.r3405 for OlexSys, GUI svn.r5337)
;
_audit_update_record
;
2018-01-31 deposited with the CCDC.
2018-02-13 downloaded from the CCDC.
;
_cell_angle_alpha 90
_cell_angle_beta 95.35(3)
_cell_angle_gamma 90
_cell_formula_units_Z 2
_cell_length_a 11.455(2)
_cell_length_b 19.207(4)
_cell_length_c 13.008(3)
_cell_measurement_reflns_used 8073
_cell_measurement_temperature 113(2)
_cell_measurement_theta_max 27.8824
_cell_measurement_theta_min 1.8968
_cell_volume 2849.5(10)
_computing_cell_refinement crystalclear
_computing_data_collection crystalclear
_computing_data_reduction crystalclear
_computing_molecular_graphics 'Olex2 (Dolomanov et al., 2009)'
_computing_publication_material 'Olex2 (Dolomanov et al., 2009)'
_computing_structure_refinement 'ShelXL (Sheldrick, 2015)'
_computing_structure_solution 'ShelXS (Sheldrick, 2008)'
_diffrn_ambient_temperature 113.15
_diffrn_measured_fraction_theta_full 0.999
_diffrn_measured_fraction_theta_max 0.997
_diffrn_measurement_device_type 'Bruker P4'
_diffrn_measurement_method '\w scans'
_diffrn_radiation_monochromator graphite
_diffrn_radiation_type MoK\a
_diffrn_radiation_wavelength 0.71073
_diffrn_reflns_av_R_equivalents 0.0428
_diffrn_reflns_av_unetI/netI 0.0287
_diffrn_reflns_Laue_measured_fraction_full 0.999
_diffrn_reflns_Laue_measured_fraction_max 0.997
_diffrn_reflns_limit_h_max 15
_diffrn_reflns_limit_h_min -15
_diffrn_reflns_limit_k_max 25
_diffrn_reflns_limit_k_min -25
_diffrn_reflns_limit_l_max 17
_diffrn_reflns_limit_l_min -17
_diffrn_reflns_number 32195
_diffrn_reflns_point_group_measured_fraction_full 0.999
_diffrn_reflns_point_group_measured_fraction_max 0.997
_diffrn_reflns_theta_full 25.242
_diffrn_reflns_theta_max 27.877
_diffrn_reflns_theta_min 1.896
_exptl_absorpt_coefficient_mu 4.987
_exptl_absorpt_correction_T_max 0.5860
_exptl_absorpt_correction_T_min 0.4354
_exptl_absorpt_correction_type multi-scan
_exptl_absorpt_process_details crystalclear
_exptl_crystal_colour red
_exptl_crystal_density_diffrn 2.133
_exptl_crystal_density_method 'not measured'
_exptl_crystal_description block
_exptl_crystal_F_000 1744
_exptl_crystal_size_max 0.2
_exptl_crystal_size_mid 0.18
_exptl_crystal_size_min 0.12
_refine_diff_density_max 1.118
_refine_diff_density_min -1.681
_refine_diff_density_rms 0.139
_refine_ls_extinction_method none
_refine_ls_goodness_of_fit_ref 1.111
_refine_ls_hydrogen_treatment constr
_refine_ls_matrix_type full
_refine_ls_number_parameters 452
_refine_ls_number_reflns 6772
_refine_ls_number_restraints 78
_refine_ls_restrained_S_all 1.124
_refine_ls_R_factor_all 0.0335
_refine_ls_R_factor_gt 0.0287
_refine_ls_shift/su_max 0.002
_refine_ls_shift/su_mean 0.000
_refine_ls_structure_factor_coef Fsqd
_refine_ls_weighting_details 'w=1/[\s^2^(Fo^2^)+(0.0343P)^2^+1.5513P] where P=(Fo^2^+2Fc^2^)/3'
_refine_ls_weighting_scheme calc
_refine_ls_wR_factor_gt 0.0626
_refine_ls_wR_factor_ref 0.0648
_reflns_Friedel_coverage 0.000
_reflns_number_gt 6081
_reflns_number_total 6772
_reflns_threshold_expression 'I > 2\s(I)'
_cod_data_source_file c7nj04942k2.cif
_cod_data_source_block 7
_cod_depositor_comments 'Adding full bibliography for 7057026--7057032.cif.'
_cod_original_cell_volume 2849.6(10)
_cod_database_code 7057032
_shelx_shelxl_version_number 2018/1
_shelx_space_group_comment
;
The symmetry employed for this shelxl refinement is uniquely defined
by the following loop, which should always be used as a source of
symmetry information in preference to the above space-group names.
They are only intended as comments.
;
_shelx_estimated_absorpt_t_max 0.586
_shelx_estimated_absorpt_t_min 0.435
_olex2_refinement_description
;
1. Fixed Uiso
 At 1.2 times of:
  All C(H) groups
2. Uiso/Uaniso restraints and constraints
F7 \\sim F8 \\sim F9 \\sim F7' \\sim F8' \\sim F9': within 2A with sigma of
0.01 and sigma for terminal atoms of 0.02
Uanis(F7) \\sim Ueq, Uanis(F8) \\sim Ueq, Uanis(F9) \\sim Ueq, Uanis(F7') \\sim
Ueq, Uanis(F8') \\sim Ueq, Uanis(F9') \\sim Ueq: with sigma of 0.01 and sigma
for terminal atoms of 0.02
3. Others
 Sof(F7')=Sof(F8')=Sof(F9')=1-FVAR(1)
 Sof(F7)=Sof(F8)=Sof(F9)=FVAR(1)
4.a Aromatic/amide H refined with riding coordinates:
 C3(H3), C8(H8), C13(H13), C14(H14), C15(H15), C17(H17), C18(H18), C20(H20),
 C22(H22), C23(H23), C25(H25), C26(H26)
;
_olex2_submission_special_instructions 'No special instructions were received'

loop_
_space_group_symop_operation_xyz
'x, y, z'
'-x+1/2, y+1/2, -z+1/2'
'-x, -y, -z'
'x-1/2, -y-1/2, z-1/2'

loop_
_atom_site_label
_atom_site_type_symbol
_atom_site_fract_x
_atom_site_fract_y
_atom_site_fract_z
_atom_site_U_iso_or_equiv
_atom_site_adp_type
_atom_site_occupancy
_atom_site_site_symmetry_order
_atom_site_calc_flag
_atom_site_refinement_flags_posn
_atom_site_refinement_flags_adp
_atom_site_refinement_flags_occupancy
_atom_site_disorder_assembly
_atom_site_disorder_group
Lu1 Lu 0.45688(2) 0.09107(2) 0.46890(2) 0.01368(5) Uani 1 1 d . . . . .
Br1 Br 0.67701(3) 0.46731(2) 0.40252(3) 0.03327(9) Uani 1 1 d . . . . .
F1 F 0.7805(2) 0.25398(16) 0.47555(17) 0.0537(7) Uani 1 1 d . . . . .
F2 F 0.84565(17) 0.22111(12) 0.62642(18) 0.0383(5) Uani 1 1 d . . . . .
F3 F 0.7448(2) 0.31412(12) 0.6061(2) 0.0498(7) Uani 1 1 d . . . . .
F4 F 0.4995(2) 0.22372(14) 0.86000(16) 0.0477(6) Uani 1 1 d . . . . .
F5 F 0.3365(2) 0.20273(19) 0.7714(2) 0.0695(10) Uani 1 1 d . . . . .
F6 F 0.4342(3) 0.11952(16) 0.84649(18) 0.0610(8) Uani 1 1 d . . . . .
F7 F 0.6524(5) 0.1685(4) 0.1807(3) 0.0661(19) Uani 0.769(11) 1 d . U P A 1
F8 F 0.5053(4) 0.1613(3) 0.0713(4) 0.0482(13) Uani 0.769(11) 1 d . U P A 1
F9 F 0.6217(7) 0.0767(3) 0.0874(6) 0.074(2) Uani 0.769(11) 1 d . U P A 1
F7' F 0.6798(10) 0.1201(12) 0.1680(10) 0.052(4) Uani 0.231(11) 1 d . U P A 2
F8' F 0.5365(18) 0.1805(9) 0.1125(15) 0.053(4) Uani 0.231(11) 1 d . U P A 2
F9' F 0.5680(17) 0.0835(10) 0.0548(12) 0.050(4) Uani 0.231(11) 1 d . U P A 2
F10 F 0.2840(2) -0.07770(13) 0.13583(18) 0.0430(6) Uani 1 1 d . . . . .
F11 F 0.2203(2) -0.08270(11) 0.28601(17) 0.0362(5) Uani 1 1 d . . . . .
F12 F 0.15159(18) -0.00584(13) 0.17703(17) 0.0410(5) Uani 1 1 d . . . . .
O1 O 0.46424(18) 0.11685(12) 0.64212(15) 0.0201(4) Uani 1 1 d . . . . .
O2 O 0.61236(18) 0.16641(11) 0.50865(15) 0.0181(4) Uani 1 1 d . . . . .
O3 O 0.50689(18) 0.12182(11) 0.30749(16) 0.0198(4) Uani 1 1 d . . . . .
O4 O 0.33315(18) 0.03285(12) 0.34560(15) 0.0208(4) Uani 1 1 d . . . . .
O5 O 0.39990(17) -0.01257(11) 0.54161(15) 0.0160(4) Uani 1 1 d . . . . .
N1 N 0.2625(2) 0.10059(13) 0.51821(19) 0.0168(5) Uani 1 1 d . . . . .
N2 N 0.3675(2) 0.21420(14) 0.45096(19) 0.0189(5) Uani 1 1 d . . . . .
C1 C 0.4437(3) 0.1780(2) 0.7955(3) 0.0322(8) Uani 1 1 d . . . . .
C2 C 0.5037(3) 0.16758(17) 0.6967(2) 0.0197(6) Uani 1 1 d . . . . .
C3 C 0.5914(3) 0.21333(17) 0.6745(2) 0.0217(6) Uani 1 1 d . . . . .
H3 H 0.616025 0.249314 0.721768 0.026 Uiso 1 1 calc R . . . .
C4 C 0.6434(3) 0.20617(16) 0.5822(2) 0.0179(6) Uani 1 1 d . . . . .
C5 C 0.7541(3) 0.25015(17) 0.5710(2) 0.0216(6) Uani 1 1 d . . . . .
C6 C 0.5714(3) 0.12354(18) 0.1402(2) 0.0236(7) Uani 1 1 d . . . . .
C7 C 0.4961(3) 0.09240(16) 0.2211(2) 0.0189(6) Uani 1 1 d . . . . .
C8 C 0.4229(3) 0.03783(19) 0.1888(2) 0.0252(7) Uani 1 1 d . . . . .
H8 H 0.427230 0.017154 0.122938 0.030 Uiso 1 1 calc R . . . .
C9 C 0.3425(3) 0.01372(17) 0.2549(2) 0.0201(6) Uani 1 1 d . . . . .
C10 C 0.2494(3) -0.03904(19) 0.2123(2) 0.0270(7) Uani 1 1 d . . . . .
C11 C 0.2169(3) 0.04320(16) 0.5605(2) 0.0168(6) Uani 1 1 d . . . . .
C12 C 0.2899(2) -0.01694(16) 0.5722(2) 0.0168(6) Uani 1 1 d . . . . .
C13 C 0.2444(3) -0.07562(17) 0.6155(2) 0.0201(6) Uani 1 1 d . . . . .
H13 H 0.290558 -0.116681 0.623683 0.024 Uiso 1 1 calc R . . . .
C14 C 0.1297(3) -0.07508(17) 0.6477(3) 0.0229(7) Uani 1 1 d . . . . .
H14 H 0.100950 -0.116053 0.677540 0.028 Uiso 1 1 calc R . . . .
C15 C 0.0592(3) -0.01806(18) 0.6374(2) 0.0239(7) Uani 1 1 d . . . . .
H15 H -0.017564 -0.019402 0.659398 0.029 Uiso 1 1 calc R . . . .
C16 C 0.1017(3) 0.04330(17) 0.5936(2) 0.0201(6) Uani 1 1 d . . . . .
C17 C 0.0370(3) 0.10586(19) 0.5807(3) 0.0254(7) Uani 1 1 d . . . . .
H17 H -0.040780 0.107704 0.600266 0.030 Uiso 1 1 calc R . . . .
C18 C 0.0851(3) 0.16384(18) 0.5402(2) 0.0235(7) Uani 1 1 d . . . . .
H18 H 0.041939 0.206051 0.532328 0.028 Uiso 1 1 calc R . . . .
C19 C 0.1998(3) 0.15948(16) 0.5105(2) 0.0190(6) Uani 1 1 d . . . . .
C20 C 0.2616(3) 0.22013(17) 0.4754(2) 0.0207(6) Uani 1 1 d . . . . .
H20 H 0.223661 0.264133 0.470584 0.025 Uiso 1 1 calc R . . . .
C21 C 0.4312(3) 0.27712(16) 0.4348(2) 0.0197(6) Uani 1 1 d . . . . .
C22 C 0.4325(3) 0.33135(17) 0.5060(3) 0.0240(7) Uani 1 1 d . . . . .
H22 H 0.384337 0.328980 0.561463 0.029 Uiso 1 1 calc R . . . .
C23 C 0.5044(3) 0.38912(18) 0.4960(3) 0.0261(7) Uani 1 1 d . . . . .
H23 H 0.506650 0.425984 0.544854 0.031 Uiso 1 1 calc R . . . .
C24 C 0.5724(3) 0.39162(17) 0.4134(3) 0.0242(7) Uani 1 1 d . . . . .
C25 C 0.5692(3) 0.33950(18) 0.3408(3) 0.0273(7) Uani 1 1 d . . . . .
H25 H 0.614783 0.343140 0.283630 0.033 Uiso 1 1 calc R . . . .
C26 C 0.4991(3) 0.28154(17) 0.3516(2) 0.0238(7) Uani 1 1 d . . . . .
H26 H 0.497391 0.244957 0.302304 0.029 Uiso 1 1 calc R . . . .

loop_
_atom_site_aniso_label
_atom_site_aniso_U_11
_atom_site_aniso_U_22
_atom_site_aniso_U_33
_atom_site_aniso_U_23
_atom_site_aniso_U_13
_atom_site_aniso_U_12
Lu1 0.01262(7) 0.01815(7) 0.01053(7) 0.00080(4) 0.00248(4) 0.00012(5)
Br1 0.03028(18) 0.02387(17) 0.0464(2) 0.00190(15) 0.00765(15) -0.00437(14)
F1 0.0470(14) 0.089(2) 0.0256(11) 0.0057(12) 0.0062(10) -0.0395(14)
F2 0.0143(9) 0.0429(13) 0.0564(14) 0.0182(11) -0.0029(9) 0.0001(9)
F3 0.0288(12) 0.0252(11) 0.097(2) -0.0093(12) 0.0149(12) -0.0074(9)
F4 0.0518(14) 0.0678(17) 0.0259(11) -0.0258(11) 0.0155(10) -0.0264(13)
F5 0.0282(13) 0.139(3) 0.0430(15) -0.0303(16) 0.0120(11) 0.0157(15)
F6 0.092(2) 0.0668(18) 0.0292(13) -0.0080(12) 0.0321(14) -0.0325(17)
F7 0.062(3) 0.112(5) 0.0249(17) 0.009(2) 0.0051(16) -0.063(3)
F8 0.039(2) 0.066(3) 0.039(2) 0.036(2) 0.0013(17) 0.0036(19)
F9 0.091(4) 0.036(2) 0.110(5) 0.019(3) 0.086(4) 0.026(3)
F7' 0.027(5) 0.098(9) 0.033(5) 0.024(6) 0.010(4) -0.012(6)
F8' 0.067(9) 0.040(7) 0.059(8) 0.034(6) 0.043(7) 0.026(6)
F9' 0.065(8) 0.066(8) 0.025(5) -0.017(5) 0.033(5) -0.023(6)
F10 0.0419(13) 0.0553(15) 0.0328(12) -0.0238(10) 0.0092(10) -0.0161(11)
F11 0.0379(12) 0.0394(12) 0.0310(11) 0.0020(9) 0.0028(9) -0.0173(10)
F12 0.0254(11) 0.0587(15) 0.0363(12) 0.0000(11) -0.0114(9) -0.0035(10)
O1 0.0208(11) 0.0269(11) 0.0129(10) 0.0000(8) 0.0026(8) -0.0043(9)
O2 0.0168(10) 0.0214(11) 0.0161(10) 0.0012(8) 0.0020(8) -0.0006(9)
O3 0.0222(11) 0.0226(11) 0.0148(10) 0.0020(8) 0.0035(8) 0.0000(9)
O4 0.0184(10) 0.0314(12) 0.0127(10) -0.0005(9) 0.0020(8) -0.0020(9)
O5 0.0124(9) 0.0201(10) 0.0163(9) 0.0012(8) 0.0049(8) -0.0003(8)
N1 0.0142(12) 0.0241(13) 0.0121(11) -0.0002(9) 0.0019(9) 0.0013(10)
N2 0.0180(12) 0.0224(13) 0.0165(12) 0.0030(10) 0.0024(10) 0.0002(10)
C1 0.0268(18) 0.052(2) 0.0186(16) -0.0115(15) 0.0084(13) -0.0128(17)
C2 0.0149(14) 0.0303(17) 0.0139(13) -0.0021(12) 0.0017(11) 0.0013(12)
C3 0.0201(15) 0.0271(17) 0.0181(14) -0.0050(12) 0.0026(12) -0.0011(13)
C4 0.0136(13) 0.0219(15) 0.0177(14) 0.0035(11) -0.0014(11) 0.0020(12)
C5 0.0160(14) 0.0253(16) 0.0234(15) 0.0031(12) 0.0008(12) -0.0025(13)
C6 0.0255(16) 0.0286(17) 0.0176(15) 0.0068(13) 0.0062(12) 0.0050(14)
C7 0.0180(14) 0.0244(16) 0.0148(14) 0.0055(11) 0.0051(11) 0.0048(12)
C8 0.0260(16) 0.0373(19) 0.0128(14) -0.0044(13) 0.0042(12) -0.0029(15)
C9 0.0183(14) 0.0251(16) 0.0163(14) 0.0016(12) -0.0013(11) 0.0002(12)
C10 0.0264(17) 0.0373(19) 0.0173(15) -0.0062(13) 0.0023(13) -0.0037(15)
C11 0.0161(14) 0.0230(15) 0.0118(13) -0.0022(11) 0.0029(10) 0.0009(12)
C12 0.0143(13) 0.0260(15) 0.0103(12) 0.0006(11) 0.0023(10) 0.0004(12)
C13 0.0185(15) 0.0239(16) 0.0188(14) 0.0017(12) 0.0054(12) 0.0003(12)
C14 0.0199(15) 0.0259(16) 0.0242(16) 0.0027(13) 0.0088(13) -0.0029(13)
C15 0.0169(15) 0.0310(18) 0.0251(16) -0.0002(13) 0.0084(12) -0.0029(13)
C16 0.0165(14) 0.0267(16) 0.0173(14) -0.0003(12) 0.0034(11) 0.0008(12)
C17 0.0135(14) 0.0368(19) 0.0265(17) -0.0008(14) 0.0053(12) 0.0023(13)
C18 0.0181(14) 0.0284(17) 0.0242(16) 0.0007(13) 0.0034(12) 0.0081(13)
C19 0.0159(14) 0.0240(16) 0.0172(14) 0.0009(12) 0.0017(11) 0.0024(12)
C20 0.0176(14) 0.0216(15) 0.0226(15) 0.0011(12) 0.0003(12) 0.0051(13)
C21 0.0173(14) 0.0197(15) 0.0214(14) 0.0042(12) -0.0020(11) 0.0031(12)
C22 0.0221(15) 0.0255(17) 0.0251(16) 0.0001(13) 0.0054(13) 0.0047(13)
C23 0.0263(17) 0.0206(15) 0.0311(17) -0.0030(13) 0.0017(14) 0.0027(14)
C24 0.0227(16) 0.0187(15) 0.0307(17) 0.0060(13) -0.0002(13) 0.0010(13)
C25 0.0302(18) 0.0265(17) 0.0262(17) 0.0057(14) 0.0075(14) 0.0012(14)
C26 0.0283(17) 0.0219(16) 0.0217(15) 0.0017(12) 0.0049(13) 0.0035(14)

loop_
_atom_type_symbol
_atom_type_description
_atom_type_scat_dispersion_real
_atom_type_scat_dispersion_imag
_atom_type_scat_source
C C 0.0033 0.0016 'International Tables Vol C Tables 4.2.6.8 and 6.1.1.4'
H H 0.0000 0.0000 'International Tables Vol C Tables 4.2.6.8 and 6.1.1.4'
Br Br -0.2901 2.4595 'International Tables Vol C Tables 4.2.6.8 and 6.1.1.4'
F F 0.0171 0.0103 'International Tables Vol C Tables 4.2.6.8 and 6.1.1.4'
Lu Lu -0.4720 5.8584 'International Tables Vol C Tables 4.2.6.8 and 6.1.1.4'
N N 0.0061 0.0033 'International Tables Vol C Tables 4.2.6.8 and 6.1.1.4'
O O 0.0106 0.0060 'International Tables Vol C Tables 4.2.6.8 and 6.1.1.4'

loop_
_geom_angle_atom_site_label_1
_geom_angle_atom_site_label_2
_geom_angle_atom_site_label_3
_geom_angle
_geom_angle_site_symmetry_1
_geom_angle_site_symmetry_3
O1 Lu1 Lu1 90.27(6) . 3_656
O1 Lu1 O2 71.92(8) . .
O1 Lu1 O3 147.96(8) . .
O1 Lu1 O4 138.01(7) . .
O1 Lu1 O5 76.81(8) . .
O1 Lu1 N1 70.69(8) . .
O1 Lu1 N2 82.49(8) . .
O2 Lu1 Lu1 110.95(5) . 3_656
O2 Lu1 O4 149.45(7) . .
O2 Lu1 O5 133.16(7) . .
O2 Lu1 N1 127.66(8) . .
O2 Lu1 N2 74.80(8) . .
O3 Lu1 Lu1 110.93(6) . 3_656
O3 Lu1 O2 77.99(8) . .
O3 Lu1 O4 71.47(8) . .
O3 Lu1 O5 133.92(7) . .
O3 Lu1 N1 122.95(8) . .
O3 Lu1 N2 79.21(8) . .
O4 Lu1 Lu1 80.18(6) . 3_656
O4 Lu1 N1 72.40(8) . .
O4 Lu1 N2 99.62(8) . .
O5 Lu1 Lu1 35.04(5) . 3_656
O5 Lu1 Lu1 36.52(5) 3_656 3_656
O5 Lu1 O1 104.14(8) 3_656 .
O5 Lu1 O2 83.22(8) 3_656 .
O5 Lu1 O3 82.60(8) 3_656 .
O5 Lu1 O4 72.09(7) . .
O5 Lu1 O4 92.12(8) 3_656 .
O5 Lu1 O5 71.56(8) 3_656 .
O5 Lu1 N1 140.92(8) 3_656 .
O5 Lu1 N1 69.56(8) . .
O5 Lu1 N2 153.88(8) 3_656 .
O5 Lu1 N2 134.28(7) . .
N1 Lu1 Lu1 104.52(6) . 3_656
N1 Lu1 N2 65.20(8) . .
N2 Lu1 Lu1 168.93(6) . 3_656
C2 O1 Lu1 134.0(2) . .
C4 O2 Lu1 135.29(19) . .
C7 O3 Lu1 133.6(2) . .
C9 O4 Lu1 133.8(2) . .
Lu1 O5 Lu1 108.44(8) 3_656 .
C12 O5 Lu1 132.86(18) . 3_656
C12 O5 Lu1 118.40(18) . .
C11 N1 Lu1 116.87(19) . .
C19 N1 Lu1 123.6(2) . .
C19 N1 C11 119.4(3) . .
C20 N2 Lu1 115.7(2) . .
C20 N2 C21 117.7(3) . .
C21 N2 Lu1 125.56(18) . .
F4 C1 C2 112.9(3) . .
F5 C1 F4 107.0(3) . .
F5 C1 C2 109.1(3) . .
F6 C1 F4 107.6(3) . .
F6 C1 F5 107.8(3) . .
F6 C1 C2 112.2(3) . .
O1 C2 C1 114.2(3) . .
O1 C2 C3 126.8(3) . .
C3 C2 C1 119.0(3) . .
C2 C3 H3 120.2 . .
C2 C3 C4 119.5(3) . .
C4 C3 H3 120.2 . .
O2 C4 C3 127.2(3) . .
O2 C4 C5 116.1(3) . .
C3 C4 C5 116.6(3) . .
F1 C5 F2 107.2(3) . .
F1 C5 F3 108.1(3) . .
F1 C5 C4 112.7(3) . .
F2 C5 C4 109.3(3) . .
F3 C5 F2 106.6(3) . .
F3 C5 C4 112.6(3) . .
F7 C6 C7 113.1(3) . .
F8 C6 F7 104.1(4) . .
F8 C6 C7 110.5(3) . .
F9 C6 F7 109.3(4) . .
F9 C6 F8 105.9(4) . .
F9 C6 C7 113.3(3) . .
F7' C6 F9' 99.1(10) . .
F7' C6 C7 112.4(6) . .
F8' C6 F7' 115.0(12) . .
F8' C6 F9' 106.7(11) . .
F8' C6 C7 111.3(7) . .
F9' C6 C7 111.5(7) . .
O3 C7 C6 115.0(3) . .
O3 C7 C8 128.4(3) . .
C8 C7 C6 116.6(3) . .
C7 C8 H8 120.6 . .
C7 C8 C9 118.7(3) . .
C9 C8 H8 120.6 . .
O4 C9 C8 127.1(3) . .
O4 C9 C10 114.6(3) . .
C8 C9 C10 118.2(3) . .
F10 C10 F11 107.3(3) . .
F10 C10 F12 108.0(3) . .
F10 C10 C9 113.1(3) . .
F11 C10 C9 111.5(3) . .
F12 C10 F11 106.8(3) . .
F12 C10 C9 110.0(3) . .
N1 C11 C12 117.2(3) . .
N1 C11 C16 121.6(3) . .
C16 C11 C12 121.2(3) . .
O5 C12 C11 118.0(3) . .
O5 C12 C13 124.3(3) . .
C13 C12 C11 117.7(3) . .
C12 C13 H13 119.7 . .
C12 C13 C14 120.6(3) . .
C14 C13 H13 119.7 . .
C13 C14 H14 118.8 . .
C15 C14 C13 122.4(3) . .
C15 C14 H14 118.8 . .
C14 C15 H15 120.4 . .
C14 C15 C16 119.1(3) . .
C16 C15 H15 120.4 . .
C15 C16 C11 118.9(3) . .
C17 C16 C11 117.1(3) . .
C17 C16 C15 124.0(3) . .
C16 C17 H17 119.6 . .
C18 C17 C16 120.8(3) . .
C18 C17 H17 119.6 . .
C17 C18 H18 120.8 . .
C17 C18 C19 118.5(3) . .
C19 C18 H18 120.8 . .
N1 C19 C18 122.6(3) . .
N1 C19 C20 115.2(3) . .
C18 C19 C20 122.1(3) . .
N2 C20 C19 120.2(3) . .
N2 C20 H20 119.9 . .
C19 C20 H20 119.9 . .
C22 C21 N2 120.4(3) . .
C22 C21 C26 119.9(3) . .
C26 C21 N2 119.5(3) . .
C21 C22 H22 119.9 . .
C21 C22 C23 120.2(3) . .
C23 C22 H22 119.9 . .
C22 C23 H23 120.7 . .
C24 C23 C22 118.6(3) . .
C24 C23 H23 120.7 . .
C23 C24 Br1 119.3(3) . .
C25 C24 Br1 118.9(3) . .
C25 C24 C23 121.8(3) . .
C24 C25 H25 120.2 . .
C24 C25 C26 119.5(3) . .
C26 C25 H25 120.2 . .
C21 C26 H26 120.1 . .
C25 C26 C21 119.9(3) . .
C25 C26 H26 120.1 . .

loop_
_geom_bond_atom_site_label_1
_geom_bond_atom_site_label_2
_geom_bond_distance
_geom_bond_site_symmetry_2
Lu1 Lu1 3.7041(7) 3_656
Lu1 O1 2.301(2) .
Lu1 O2 2.315(2) .
Lu1 O3 2.304(2) .
Lu1 O4 2.326(2) .
Lu1 O5 2.323(2) .
Lu1 O5 2.242(2) 3_656
Lu1 N1 2.381(3) .
Lu1 N2 2.579(3) .
Br1 C24 1.898(3) .
F1 C5 1.307(4) .
F2 C5 1.338(4) .
F3 C5 1.319(4) .
F4 C1 1.335(4) .
F5 C1 1.327(5) .
F6 C1 1.314(5) .
F7 C6 1.339(5) .
F8 C6 1.333(5) .
F9 C6 1.298(6) .
F7' C6 1.263(12) .
F8' C6 1.208(15) .
F9' C6 1.348(15) .
F10 C10 1.331(4) .
F11 C10 1.339(4) .
F12 C10 1.333(4) .
O1 C2 1.264(4) .
O2 C4 1.250(4) .
O3 C7 1.253(4) .
O4 C9 1.250(4) .
O5 C12 1.360(3) .
N1 C11 1.358(4) .
N1 C19 1.339(4) .
N2 C20 1.287(4) .
N2 C21 1.437(4) .
C1 C2 1.526(4) .
C2 C3 1.386(4) .
C3 H3 0.9500 .
C3 C4 1.395(4) .
C4 C5 1.542(4) .
C6 C7 1.543(4) .
C7 C8 1.383(5) .
C8 H8 0.9500 .
C8 C9 1.396(4) .
C9 C10 1.536(4) .
C11 C12 1.426(4) .
C11 C16 1.426(4) .
C12 C13 1.383(4) .
C13 H13 0.9500 .
C13 C14 1.416(4) .
C14 H14 0.9500 .
C14 C15 1.360(5) .
C15 H15 0.9500 .
C15 C16 1.415(5) .
C16 C17 1.414(5) .
C17 H17 0.9500 .
C17 C18 1.369(5) .
C18 H18 0.9500 .
C18 C19 1.406(4) .
C19 C20 1.458(4) .
C20 H20 0.9500 .
C21 C22 1.393(4) .
C21 C26 1.393(4) .
C22 H22 0.9500 .
C22 C23 1.395(5) .
C23 H23 0.9500 .
C23 C24 1.385(5) .
C24 C25 1.375(5) .
C25 H25 0.9500 .
C25 C26 1.388(5) .
C26 H26 0.9500 .

loop_
_geom_torsion_atom_site_label_1
_geom_torsion_atom_site_label_2
_geom_torsion_atom_site_label_3
_geom_torsion_atom_site_label_4
_geom_torsion
_geom_torsion_site_symmetry_1
Lu1 O1 C2 C1 154.1(2) .
Lu1 O1 C2 C3 -24.6(5) .
Lu1 O2 C4 C3 5.5(5) .
Lu1 O2 C4 C5 -176.91(19) .
Lu1 O3 C7 C6 -164.37(19) .
Lu1 O3 C7 C8 18.1(5) .
Lu1 O4 C9 C8 -18.1(5) .
Lu1 O4 C9 C10 165.5(2) .
Lu1 O5 C12 C11 -174.56(18) 3_656
Lu1 O5 C12 C11 -1.7(3) .
Lu1 O5 C12 C13 6.4(4) 3_656
Lu1 O5 C12 C13 179.3(2) .
Lu1 N1 C11 C12 0.6(3) .
Lu1 N1 C11 C16 179.4(2) .
Lu1 N1 C19 C18 -180.0(2) .
Lu1 N1 C19 C20 -3.8(4) .
Lu1 N2 C20 C19 -0.1(4) .
Lu1 N2 C21 C22 -120.1(3) .
Lu1 N2 C21 C26 55.0(4) .
Br1 C24 C25 C26 175.7(3) .
F4 C1 C2 O1 169.2(3) .
F4 C1 C2 C3 -12.0(5) .
F5 C1 C2 O1 -72.0(4) .
F5 C1 C2 C3 106.8(4) .
F6 C1 C2 O1 47.4(4) .
F6 C1 C2 C3 -133.8(3) .
F7 C6 C7 O3 11.8(5) .
F7 C6 C7 C8 -170.4(5) .
F8 C6 C7 O3 -104.5(4) .
F8 C6 C7 C8 73.3(5) .
F9 C6 C7 O3 136.8(5) .
F9 C6 C7 C8 -45.4(6) .
F7' C6 C7 O3 61.0(12) .
F7' C6 C7 C8 -121.2(12) .
F8' C6 C7 O3 -69.7(13) .
F8' C6 C7 C8 108.1(13) .
F9' C6 C7 O3 171.2(11) .
F9' C6 C7 C8 -11.0(11) .
O1 C2 C3 C4 1.5(5) .
O2 C4 C5 F1 17.9(4) .
O2 C4 C5 F2 -101.3(3) .
O2 C4 C5 F3 140.4(3) .
O3 C7 C8 C9 5.4(5) .
O4 C9 C10 F10 -156.0(3) .
O4 C9 C10 F11 -35.0(4) .
O4 C9 C10 F12 83.2(3) .
O5 C12 C13 C14 178.4(3) .
N1 C11 C12 O5 0.7(4) .
N1 C11 C12 C13 179.8(3) .
N1 C11 C16 C15 -179.7(3) .
N1 C11 C16 C17 -0.1(4) .
N1 C19 C20 N2 2.4(4) .
N2 C21 C22 C23 173.1(3) .
N2 C21 C26 C25 -174.1(3) .
C1 C2 C3 C4 -177.2(3) .
C2 C3 C4 O2 7.9(5) .
C2 C3 C4 C5 -169.7(3) .
C3 C4 C5 F1 -164.2(3) .
C3 C4 C5 F2 76.6(4) .
C3 C4 C5 F3 -41.7(4) .
C6 C7 C8 C9 -172.0(3) .
C7 C8 C9 O4 -5.3(5) .
C7 C8 C9 C10 170.9(3) .
C8 C9 C10 F10 27.3(4) .
C8 C9 C10 F11 148.3(3) .
C8 C9 C10 F12 -93.5(3) .
C11 N1 C19 C18 -3.0(4) .
C11 N1 C19 C20 173.1(3) .
C11 C12 C13 C14 -0.7(4) .
C11 C16 C17 C18 -1.5(5) .
C12 C11 C16 C15 -1.0(4) .
C12 C11 C16 C17 178.7(3) .
C12 C13 C14 C15 0.4(5) .
C13 C14 C15 C16 -0.4(5) .
C14 C15 C16 C11 0.7(5) .
C14 C15 C16 C17 -179.0(3) .
C15 C16 C17 C18 178.2(3) .
C16 C11 C12 O5 -178.1(2) .
C16 C11 C12 C13 1.0(4) .
C16 C17 C18 C19 0.8(5) .
C17 C18 C19 N1 1.5(5) .
C17 C18 C19 C20 -174.4(3) .
C18 C19 C20 N2 178.6(3) .
C19 N1 C11 C12 -176.5(3) .
C19 N1 C11 C16 2.3(4) .
C20 N2 C21 C22 47.8(4) .
C20 N2 C21 C26 -137.1(3) .
C21 N2 C20 C19 -169.1(3) .
C21 C22 C23 C24 1.0(5) .
C22 C21 C26 C25 1.0(5) .
C22 C23 C24 Br1 -176.6(2) .
C22 C23 C24 C25 1.1(5) .
C23 C24 C25 C26 -2.1(5) .
C24 C25 C26 C21 1.0(5) .
C26 C21 C22 C23 -2.0(5) .
